data_2018034
loop_
_publ_author_name
'Thomas, Tegan'
'Pugh, David'
'Parkin, Ivan P.'
'Carmalt, Claire J.'

_publ_section_title
;
 Novel ion pairs obtained from the reaction of titanium(IV) halides
 with simple arsane ligands
;
_journal_coeditor_code GG3254
_journal_issue 4
_journal_name_full 'Acta Crystallographica Section C'
_journal_page_first m96
_journal_page_last m99
_journal_paper_doi 10.1107/S0108270111006639
_journal_volume 67
_journal_year 2011
_chemical_formula_iupac '(C4 H12 As) [Ti2 Cl9]'
_chemical_formula_moiety 'C4 H12 As +, Cl9 Ti2 -'
_chemical_formula_sum 'C4 H12 As Cl9 Ti2'
_chemical_formula_weight 549.91
_chemical_name_systematic
;
<i>tert</i>-butylarsenium(V) tri-\m-chlorido-bis[trichloridotitanium(IV)]
;
_space_group_IT_number 57
_symmetry_cell_setting orthorhombic
_symmetry_space_group_name_Hall '-P 2c 2b'
_symmetry_space_group_name_H-M 'P b c m'
_atom_sites_solution_hydrogens geom
_atom_sites_solution_primary direct
_atom_sites_solution_secondary difmap
_audit_creation_method SHELXL97
_cell_angle_alpha 90.00
_cell_angle_beta 90.00
_cell_angle_gamma 90.00
_cell_formula_units_Z 4
_cell_length_a 9.7061(15)
_cell_length_b 17.855(3)
_cell_length_c 10.4555(16)
_cell_measurement_reflns_used 2113
_cell_measurement_temperature 150(2)
_cell_measurement_theta_max 25.05
_cell_measurement_theta_min 3.00
_cell_volume 1812.0(5)
_computing_cell_refinement 'SAINT (Bruker, 2006)'
_computing_data_collection 'SMART (Bruker, 2006)'
_computing_data_reduction 'SAINT (Bruker, 2006)'
_computing_molecular_graphics 'ORTEP-3 (Farrugia, 1997)'
_computing_publication_material
;
PLATON (Spek, 2009), WinGX (Farrugia, 1999) and enCIFer (Allen
<i>et al.</i>, 2004)
;
_computing_structure_refinement 'SHELXL97 (Sheldrick, 2008)'
_computing_structure_solution 'SHELXS97 (Sheldrick, 2008)'
_diffrn_ambient_temperature 150(2)
_diffrn_measured_fraction_theta_full 0.984
_diffrn_measured_fraction_theta_max 0.984
_diffrn_measurement_device_type 'Bruker SMART APEX'
_diffrn_measurement_method '\w rotation with narrow frames'
_diffrn_radiation_monochromator graphite
_diffrn_radiation_source 'fine-focus sealed tube'
_diffrn_radiation_type MoK\a
_diffrn_radiation_wavelength 0.71073
_diffrn_reflns_av_R_equivalents 0.0642
_diffrn_reflns_av_sigmaI/netI 0.0501
_diffrn_reflns_limit_h_max 12
_diffrn_reflns_limit_h_min -12
_diffrn_reflns_limit_k_max 23
_diffrn_reflns_limit_k_min -22
_diffrn_reflns_limit_l_max 13
_diffrn_reflns_limit_l_min -13
_diffrn_reflns_number 14917
_diffrn_reflns_theta_full 28.28
_diffrn_reflns_theta_max 28.28
_diffrn_reflns_theta_min 3.00
_diffrn_standards_decay_% 0
_diffrn_standards_number 0
_exptl_absorpt_coefficient_mu 3.995
_exptl_absorpt_correction_T_max 0.9611
_exptl_absorpt_correction_T_min 0.4350
_exptl_absorpt_correction_type multi-scan
_exptl_absorpt_process_details '(SADABS; Bruker, 2006)'
_exptl_crystal_colour orange
_exptl_crystal_density_diffrn 2.016
_exptl_crystal_density_method 'not measured'
_exptl_crystal_description rod
_exptl_crystal_F_000 1064
_exptl_crystal_size_max 0.25
_exptl_crystal_size_mid 0.10
_exptl_crystal_size_min 0.01
_refine_diff_density_max 0.521
_refine_diff_density_min -0.521
_refine_ls_extinction_method none
_refine_ls_goodness_of_fit_ref 1.055
_refine_ls_hydrogen_treatment mixed
_refine_ls_matrix_type full
_refine_ls_number_parameters 94
_refine_ls_number_reflns 2329
_refine_ls_number_restraints 4
_refine_ls_restrained_S_all 1.055
_refine_ls_R_factor_all 0.0638
_refine_ls_R_factor_gt 0.0407
_refine_ls_shift/su_max 0.012
_refine_ls_shift/su_mean 0.003
_refine_ls_structure_factor_coef Fsqd
_refine_ls_weighting_details 'w = 1/[\s^2^(Fo^2^)+(0.0353P)^2^+0.1344P] where P=(Fo^2^+2Fc^2^)/3'
_refine_ls_weighting_scheme calc
_refine_ls_wR_factor_gt 0.0766
_refine_ls_wR_factor_ref 0.0809
_reflns_number_gt 1767
_reflns_number_total 2329
_reflns_threshold_expression I>2\s(I)
_cod_data_source_file gg3254.cif
_cod_data_source_block II
_cod_database_code 2018034
_cod_database_fobs_code 2018034

loop_
_symmetry_equiv_pos_as_xyz
'x, y, z'
'-x, -y, z+1/2'
'-x, y+1/2, -z+1/2'
'x, -y+1/2, -z'
'-x, -y, -z'
'x, y, -z-1/2'
'x, -y-1/2, z-1/2'
'-x, y-1/2, z'

loop_
_atom_site_type_symbol
_atom_site_label
_atom_site_fract_x
_atom_site_fract_y
_atom_site_fract_z
_atom_site_U_iso_or_equiv
_atom_site_adp_type
_atom_site_calc_flag
_atom_site_refinement_flags
_atom_site_occupancy
_atom_site_disorder_assembly
_atom_site_disorder_group
C C1 0.1004(5) 0.1143(3) 0.2500 0.0278(11) Uani d SD 1 . .
C C2 0.0412(4) 0.1500(3) 0.1313(4) 0.0536(12) Uani d . 1 . .
H H2A -0.0584 0.1413 0.1285 0.080 Uiso calc R 1 . .
H H2B 0.0843 0.1279 0.0554 0.080 Uiso calc R 1 . .
H H2C 0.0594 0.2040 0.1329 0.080 Uiso calc R 1 . .
C C3 0.0812(6) 0.0302(3) 0.2500 0.0512(17) Uani d S 1 . .
H H3A -0.0161 0.0184 0.2652 0.077 Uiso calc PR 0.50 . .
H H3B 0.1376 0.0080 0.3178 0.077 Uiso calc PR 0.50 . .
H H3C 0.1095 0.0099 0.1670 0.077 Uiso calc PR 0.50 . .
Cl Cl1 0.29795(10) 0.49756(5) 0.41050(9) 0.0401(3) Uani d . 1 . .
Cl Cl2 0.13884(13) 0.35901(7) 0.2500 0.0410(3) Uani d S 1 . .
Cl Cl3 0.58417(12) 0.45463(6) 0.2500 0.0297(3) Uani d S 1 . .
Cl Cl4 0.43757(9) 0.32605(4) 0.10035(8) 0.0271(2) Uani d . 1 . .
Cl Cl5 0.78392(9) 0.33445(5) 0.09132(9) 0.0383(2) Uani d . 1 . .
Cl Cl6 0.63106(12) 0.19435(6) 0.2500 0.0317(3) Uani d S 1 . .
Ti Ti1 0.33805(8) 0.42016(4) 0.2500 0.0223(2) Uani d S 1 . .
Ti Ti2 0.64048(8) 0.31853(4) 0.2500 0.0209(2) Uani d S 1 . .
As As1 0.29634(5) 0.13767(3) 0.2500 0.02911(15) Uani d SD 1 . .
H H1A 0.3440(17) 0.107(2) 0.124(2) 0.068(14) Uiso d D 1 . .
H H1B 0.2952(19) 0.2227(6) 0.2500 0.15(4) Uiso d SD 1 . .

loop_
_atom_site_aniso_label
_atom_site_aniso_U_11
_atom_site_aniso_U_22
_atom_site_aniso_U_33
_atom_site_aniso_U_12
_atom_site_aniso_U_13
_atom_site_aniso_U_23
C1 0.018(3) 0.033(3) 0.032(3) 0.001(2) 0.000 0.000
C2 0.047(3) 0.071(3) 0.044(3) 0.012(2) -0.013(2) 0.006(2)
C3 0.025(3) 0.039(3) 0.089(5) -0.010(3) 0.000 0.000
Cl1 0.0527(6) 0.0344(5) 0.0332(5) 0.0135(4) 0.0022(5) -0.0099(4)
Cl2 0.0248(7) 0.0326(7) 0.0656(10) 0.0019(6) 0.000 0.000
Cl3 0.0292(7) 0.0184(6) 0.0414(8) -0.0038(5) 0.000 0.000
Cl4 0.0334(5) 0.0263(4) 0.0215(4) 0.0068(3) -0.0057(4) -0.0065(3)
Cl5 0.0359(5) 0.0394(5) 0.0395(6) 0.0029(4) 0.0156(4) 0.0043(4)
Cl6 0.0278(6) 0.0204(6) 0.0467(8) 0.0029(5) 0.000 0.000
Ti1 0.0263(5) 0.0180(4) 0.0225(5) 0.0028(3) 0.000 0.000
Ti2 0.0210(4) 0.0195(4) 0.0222(5) -0.0006(3) 0.000 0.000
As1 0.0258(3) 0.0222(3) 0.0394(3) -0.0041(2) 0.000 0.000

loop_
_atom_type_symbol
_atom_type_description
_atom_type_scat_dispersion_real
_atom_type_scat_dispersion_imag
_atom_type_scat_source
C C 0.0033 0.0016 'International Tables Vol C Tables 4.2.6.8 and 6.1.1.4'
H H 0.0000 0.0000 'International Tables Vol C Tables 4.2.6.8 and 6.1.1.4'
Cl Cl 0.1484 0.1585 'International Tables Vol C Tables 4.2.6.8 and 6.1.1.4'
Ti Ti 0.2776 0.4457 'International Tables Vol C Tables 4.2.6.8 and 6.1.1.4'
As As 0.0499 2.0058 'International Tables Vol C Tables 4.2.6.8 and 6.1.1.4'

loop_
_geom_angle_atom_site_label_1
_geom_angle_atom_site_label_2
_geom_angle_atom_site_label_3
_geom_angle_site_symmetry_1
_geom_angle_site_symmetry_3
_geom_angle
_geom_angle_publ_flag
C2 C1 C2 . 6_556 110.7(5) ?
C2 C1 C3 . . 111.9(3) ?
C2 C1 C3 6_556 . 111.9(3) ?
C2 C1 As1 . . 106.3(3) ?
C2 C1 As1 6_556 . 106.3(3) ?
C3 C1 As1 . . 109.5(3) ?
C1 C2 H2A . . 109.5 ?
C1 C2 H2B . . 109.5 ?
H2A C2 H2B . . 109.5 ?
C1 C2 H2C . . 109.5 ?
H2A C2 H2C . . 109.5 ?
H2B C2 H2C . . 109.5 ?
C1 C3 H3A . . 109.5 ?
C1 C3 H3B . . 109.5 ?
H3A C3 H3B . . 109.5 ?
C1 C3 H3C . . 109.5 ?
H3A C3 H3C . . 109.5 ?
H3B C3 H3C . . 109.5 ?
Ti1 Cl3 Ti2 . . 88.23(4) y
Ti1 Cl4 Ti2 . . 87.07(3) y
Cl1 Ti1 Cl1 6_556 . 98.90(6) ?
Cl1 Ti1 Cl2 6_556 . 98.87(4) ?
Cl1 Ti1 Cl2 . . 98.87(4) ?
Cl1 Ti1 Cl3 6_556 . 90.83(4) ?
Cl1 Ti1 Cl3 . . 90.83(4) ?
Cl2 Ti1 Cl3 . . 165.00(6) ?
Cl1 Ti1 Cl4 6_556 . 90.75(3) ?
Cl1 Ti1 Cl4 . . 165.41(5) ?
Cl2 Ti1 Cl4 . . 90.34(4) ?
Cl3 Ti1 Cl4 . . 78.04(4) ?
Cl1 Ti1 Cl4 6_556 6_556 165.41(5) ?
Cl1 Ti1 Cl4 . 6_556 90.75(3) ?
Cl2 Ti1 Cl4 . 6_556 90.34(4) ?
Cl3 Ti1 Cl4 . 6_556 78.04(4) ?
Cl4 Ti1 Cl4 . 6_556 77.83(5) ?
Cl5 Ti2 Cl5 6_556 . 98.84(6) ?
Cl5 Ti2 Cl6 6_556 . 98.99(4) ?
Cl5 Ti2 Cl6 . . 98.99(4) ?
Cl5 Ti2 Cl3 6_556 . 90.74(4) ?
Cl5 Ti2 Cl3 . . 90.74(4) ?
Cl6 Ti2 Cl3 . . 164.96(6) ?
Cl5 Ti2 Cl4 6_556 . 164.40(5) ?
Cl5 Ti2 Cl4 . . 91.12(4) ?
Cl6 Ti2 Cl4 . . 91.21(4) ?
Cl3 Ti2 Cl4 . . 77.08(4) ?
Cl5 Ti2 Cl4 6_556 6_556 91.12(4) ?
Cl5 Ti2 Cl4 . 6_556 164.40(5) ?
Cl6 Ti2 Cl4 . 6_556 91.21(4) ?
Cl3 Ti2 Cl4 . 6_556 77.08(4) ?
Cl4 Ti2 Cl4 . 6_556 76.80(5) ?
C1 As1 H1A . . 102.9(7) ?
C1 As1 H1B . . 102.0(7) ?
H1A As1 H1B . . 111.4(15) ?

loop_
_geom_bond_atom_site_label_1
_geom_bond_atom_site_label_2
_geom_bond_site_symmetry_2
_geom_bond_distance
_geom_bond_publ_flag
C1 C2 . 1.509(5) ?
C1 C2 6_556 1.509(5) ?
C1 C3 . 1.512(7) ?
C1 As1 . 1.947(5) ?
C2 H2A . 0.9800 ?
C2 H2B . 0.9800 ?
C2 H2C . 0.9800 ?
C3 H3A . 0.9800 ?
C3 H3B . 0.9800 ?
C3 H3C . 0.9800 ?
Cl1 Ti1 . 2.2085(10) y
Cl2 Ti1 . 2.2206(15) y
Cl3 Ti1 . 2.4668(15) y
Cl3 Ti2 . 2.4908(14) y
Cl4 Ti1 . 2.4909(10) y
Cl4 Ti2 . 2.5189(11) y
Cl5 Ti2 . 2.1844(10) y
Cl6 Ti2 . 2.2192(14) y
Ti1 Cl1 6_556 2.2085(10) ?
Ti1 Cl4 6_556 2.4909(10) ?
Ti2 Cl5 6_556 2.1844(10) ?
Ti2 Cl4 6_556 2.5189(11) ?
As1 H1A . 1.504(10) y
As1 H1B . 1.518(10) y

loop_
_geom_torsion_atom_site_label_1
_geom_torsion_atom_site_label_2
_geom_torsion_atom_site_label_3
_geom_torsion_atom_site_label_4
_geom_torsion_site_symmetry_1
_geom_torsion_site_symmetry_2
_geom_torsion_site_symmetry_3
_geom_torsion_site_symmetry_4
_geom_torsion
_geom_torsion_publ_flag
Ti2 Cl3 Ti1 Cl1 . . . 6_556 -130.54(3) ?
Ti2 Cl3 Ti1 Cl1 . . . . 130.54(3) ?
Ti2 Cl3 Ti1 Cl2 . . . . 0.0 ?
Ti2 Cl3 Ti1 Cl4 . . . . -39.95(2) ?
Ti2 Cl3 Ti1 Cl4 . . . 6_556 39.95(2) ?
Ti2 Cl4 Ti1 Cl1 . . . 6_556 130.14(4) ?
Ti2 Cl4 Ti1 Cl1 . . . . -1.55(19) ?
Ti2 Cl4 Ti1 Cl2 . . . . -130.98(4) ?
Ti2 Cl4 Ti1 Cl3 . . . . 39.45(3) ?
Ti2 Cl4 Ti1 Cl4 . . . 6_556 -40.70(4) ?
Ti1 Cl3 Ti2 Cl5 . . . 6_556 -130.57(3) ?
Ti1 Cl3 Ti2 Cl5 . . . . 130.57(3) ?
Ti1 Cl3 Ti2 Cl6 . . . . 0.0 ?
Ti1 Cl3 Ti2 Cl4 . . . . 39.59(2) ?
Ti1 Cl3 Ti2 Cl4 . . . 6_556 -39.59(2) ?
Ti1 Cl4 Ti2 Cl5 . . . 6_556 0.27(18) ?
Ti1 Cl4 Ti2 Cl5 . . . . -129.67(4) ?
Ti1 Cl4 Ti2 Cl6 . . . . 131.31(3) ?
Ti1 Cl4 Ti2 Cl3 . . . . -39.17(3) ?
Ti1 Cl4 Ti2 Cl4 . . . 6_556 40.35(4) ?
